data_2201248
loop_
_publ_author_name
'Alaoui Tahiri, Aziz'
'Ouarsal, Rachid'
'Lachkar, Mohammed'
'El Bali, Brahim'
'Bolte, Michael'

_publ_section_title
;
 Cobalt potassium dihydrogendiphosphate dihydrate,
 CoK~2~(H~2~P~2~O~7~)~2~&#x00B7;2H~2~O
;
_journal_issue 10
_journal_name_full 'Acta Crystallographica Section E'
_journal_page_first i91
_journal_page_last i92
_journal_paper_doi 10.1107/S1600536802016161
_journal_volume 58
_journal_year 2002
_chemical_formula_iupac '[Co K2 (H2 P2 O7)2] , 2H2 O'
_chemical_formula_structural 'Co K2 (H2 P2 O7)2 (H2 O)2'
_chemical_formula_sum 'Co H8 K2 O16 P4'
_chemical_formula_weight 525.07
_chemical_name_systematic
;
?
;
_space_group_IT_number 62
_symmetry_cell_setting orthorhombic
_symmetry_space_group_name_Hall '-P 2ac 2n'
_symmetry_space_group_name_H-M 'P n m a'
_atom_sites_solution_hydrogens geom
_atom_sites_solution_primary direct
_atom_sites_solution_secondary difmap
_audit_creation_method SHELXL-97
_cell_angle_alpha 90.00
_cell_angle_beta 90.00
_cell_angle_gamma 90.00
_cell_formula_units_Z 4
_cell_length_a 9.7044(5)
_cell_length_b 11.0023(6)
_cell_length_c 13.3937(8)
_cell_measurement_reflns_used 28672
_cell_measurement_temperature 173(2)
_cell_measurement_theta_max 31.3
_cell_measurement_theta_min 3.6
_cell_volume 1430.05(14)
_computing_cell_refinement X-AREA
_computing_data_collection 'X-AREA (Stoe & Cie, 2001)'
_computing_data_reduction X-AREA
_computing_molecular_graphics 'XP in SHELXTL-Plus (Sheldrick, 1991)'
_computing_structure_refinement 'SHELXL97 (Sheldrick, 1997) '
_computing_structure_solution 'SHELXS97 (Sheldrick, 1990) '
_diffrn_ambient_temperature 173(2)
_diffrn_measured_fraction_theta_full 0.991
_diffrn_measured_fraction_theta_max 0.991
_diffrn_measurement_device_type 'STOE IPDS II two-circle diffractometer'
_diffrn_measurement_method \w
_diffrn_radiation_monochromator graphite
_diffrn_radiation_source 'fine-focus sealed tube'
_diffrn_radiation_type MoK\a
_diffrn_radiation_wavelength 0.71073
_diffrn_reflns_av_R_equivalents 0.0493
_diffrn_reflns_av_sigmaI/netI 0.0225
_diffrn_reflns_limit_h_max 14
_diffrn_reflns_limit_h_min -11
_diffrn_reflns_limit_k_max 16
_diffrn_reflns_limit_k_min -16
_diffrn_reflns_limit_l_max 19
_diffrn_reflns_limit_l_min -19
_diffrn_reflns_number 24419
_diffrn_reflns_theta_full 31.36
_diffrn_reflns_theta_max 31.35
_diffrn_reflns_theta_min 3.70
_exptl_absorpt_coefficient_mu 2.315
_exptl_absorpt_correction_T_max 0.8187
_exptl_absorpt_correction_T_min 0.6299
_exptl_absorpt_correction_type multi-scan
_exptl_absorpt_process_details '(MULABS; Spek, 1990; Blessing, 1995)'
_exptl_crystal_colour 'light pink'
_exptl_crystal_density_diffrn 2.439
_exptl_crystal_density_method 'not measured'
_exptl_crystal_description block
_exptl_crystal_F_000 1044
_exptl_crystal_size_max 0.22
_exptl_crystal_size_mid 0.18
_exptl_crystal_size_min 0.09
_refine_diff_density_max 0.367
_refine_diff_density_min -0.700
_refine_ls_extinction_method none
_refine_ls_goodness_of_fit_ref 1.027
_refine_ls_hydrogen_treatment refall
_refine_ls_matrix_type full
_refine_ls_number_parameters 128
_refine_ls_number_reflns 2441
_refine_ls_number_restraints 0
_refine_ls_restrained_S_all 1.027
_refine_ls_R_factor_all 0.0292
_refine_ls_R_factor_gt 0.0242
_refine_ls_shift/su_max 0.001
_refine_ls_shift/su_mean 0.000
_refine_ls_structure_factor_coef Fsqd
_refine_ls_weighting_details 'calc w = 1/[\s^2^(Fo^2^)+(0.0413P)^2^+0.0570P] where P = (Fo^2^+2Fc^2^)/3'
_refine_ls_weighting_scheme calc
_refine_ls_wR_factor_gt 0.0592
_refine_ls_wR_factor_ref 0.0608
_reflns_number_gt 2173
_reflns_number_total 2441
_reflns_threshold_expression I>2\s(I)
_cod_data_source_file br6060.cif
_cod_data_source_block I
_cod_depositor_comments
;
The following automatic conversions were performed:
'_symmetry_cell_setting' value 'Orthorhombic' changed to 'orthorhombic'
according to '/home/saulius/struct/CIF-dictionaries/cif_core.dic'
dictionary named 'cif_core.dic' version 2.4.1 from 2010-06-29.

Automatic conversion script
Id: cif_fix_enum 1527 2010-12-29 10:47:43Z saulius 

The following automatic conversions were performed:

'_symmetry_cell_setting' value 'Orthorhombic' changed to
'orthorhombic' according to
/home/saulius/struct/CIF-dictionaries/cif_core.dic dictionary named
'cif_core.dic' version 2.4.1 from
2010-06-29.

'_exptl_absorpt_correction_type' value 'Multi-scan'
changed to 'multi-scan' according to
/home/saulius/struct/CIF-dictionaries/cif_core.dic dictionary named
'cif_core.dic' version 2.4.1 from 2010-06-29.

Automatic conversion script
Id: cif_fix_values 1715 2011-07-08 13:25:40Z adriana 
;
_cod_database_code 2201248
_cod_database_fobs_code 2201248

loop_
_symmetry_equiv_pos_as_xyz
'x, y, z'
'-x+1/2, -y, z+1/2'
'x+1/2, -y+1/2, -z+1/2'
'-x, y+1/2, -z'
'-x, -y, -z'
'x-1/2, y, -z-1/2'
'-x-1/2, y-1/2, z-1/2'
'x, -y-1/2, z'

loop_
_atom_site_label
_atom_site_fract_x
_atom_site_fract_y
_atom_site_fract_z
_atom_site_U_iso_or_equiv
_atom_site_adp_type
_atom_site_calc_flag
_atom_site_refinement_flags
_atom_site_occupancy
_atom_site_disorder_assembly
_atom_site_disorder_group
_atom_site_type_symbol
Co1 0.33245(3) 0.7500 0.359996(17) 0.01247(7) Uani d S 1 . . Co
K1 0.24827(4) 0.2500 0.12438(3) 0.01874(9) Uani d S 1 . . K
K2 0.05369(5) 0.2500 0.60189(3) 0.02236(10) Uani d S 1 . . K
P1 0.43938(3) 0.48215(3) 0.27784(2) 0.01280(7) Uani d . 1 . . P
P2 0.24459(3) 0.48399(3) 0.44235(2) 0.01275(7) Uani d . 1 . . P
O1 0.42720(11) 0.42671(10) 0.17638(7) 0.01901(19) Uani d . 1 . . O
O2 0.44669(10) 0.61916(9) 0.28249(7) 0.01586(17) Uani d . 1 . . O
O3 0.56475(12) 0.42715(10) 0.33434(8) 0.01954(19) Uani d . 1 . . O
H3 0.589(4) 0.473(3) 0.375(2) 0.055(9) Uiso d . 1 . . H
O4 0.30435(11) 0.43772(9) 0.33644(7) 0.01684(18) Uani d . 1 . . O
O5 0.11138(11) 0.40773(9) 0.45315(7) 0.01637(18) Uani d . 1 . . O
H5 0.057(3) 0.416(3) 0.413(2) 0.040(7) Uiso d . 1 . . H
O6 0.21535(11) 0.61816(9) 0.43337(7) 0.01678(18) Uani d . 1 . . O
O7 0.34367(11) 0.44641(10) 0.52279(7) 0.01930(19) Uani d . 1 . . O
O8 0.19631(16) 0.7500 0.23301(11) 0.0184(3) Uani d S 1 . . O
H8 0.141(3) 0.803(3) 0.223(2) 0.052(9) Uiso d . 1 . . H
O9 0.47828(16) 0.7500 0.47601(10) 0.0169(3) Uani d S 1 . . O
H9 0.536(3) 0.808(2) 0.4789(19) 0.042(7) Uiso d . 1 . . H

loop_
_atom_site_aniso_label
_atom_site_aniso_U_11
_atom_site_aniso_U_22
_atom_site_aniso_U_33
_atom_site_aniso_U_12
_atom_site_aniso_U_13
_atom_site_aniso_U_23
Co1 0.01200(12) 0.01229(11) 0.01314(11) 0.000 0.00057(8) 0.000
K1 0.01607(19) 0.01573(17) 0.02441(18) 0.000 -0.00209(14) 0.000
K2 0.0310(2) 0.02212(19) 0.01395(16) 0.000 0.00207(15) 0.000
P1 0.01289(15) 0.01317(14) 0.01234(13) -0.00020(11) 0.00038(10) -0.00072(9)
P2 0.01209(15) 0.01346(15) 0.01269(13) -0.00059(11) 0.00006(10) 0.00065(9)
O1 0.0176(5) 0.0248(5) 0.0146(4) -0.0050(4) 0.0017(3) -0.0048(3)
O2 0.0157(4) 0.0139(4) 0.0179(4) 0.0006(3) 0.0021(3) 0.0007(3)
O3 0.0194(5) 0.0188(4) 0.0204(4) 0.0043(4) -0.0039(4) -0.0018(4)
O4 0.0180(5) 0.0171(4) 0.0155(4) -0.0037(4) 0.0031(3) -0.0018(3)
O5 0.0144(4) 0.0187(4) 0.0160(4) -0.0034(3) -0.0009(3) 0.0037(3)
O6 0.0171(4) 0.0143(4) 0.0189(4) -0.0008(3) 0.0036(3) 0.0017(3)
O7 0.0179(5) 0.0220(5) 0.0180(4) 0.0031(4) -0.0056(3) -0.0014(3)
O8 0.0163(7) 0.0175(6) 0.0215(6) 0.000 -0.0046(5) 0.000
O9 0.0162(6) 0.0159(6) 0.0187(6) 0.000 -0.0029(5) 0.000

loop_
_atom_type_symbol
_atom_type_description
_atom_type_scat_dispersion_real
_atom_type_scat_dispersion_imag
_atom_type_scat_source
Co Co 0.3494 0.9721 'International Tables Vol C Tables 4.2.6.8 and 6.1.1.4'
H H 0.0000 0.0000 'International Tables Vol C Tables 4.2.6.8 and 6.1.1.4'
K K 0.2009 0.2494 'International Tables Vol C Tables 4.2.6.8 and 6.1.1.4'
O O 0.0106 0.0060 'International Tables Vol C Tables 4.2.6.8 and 6.1.1.4'
P P 0.1023 0.0942 'International Tables Vol C Tables 4.2.6.8 and 6.1.1.4'

loop_
_geom_angle_atom_site_label_1
_geom_angle_atom_site_label_2
_geom_angle_atom_site_label_3
_geom_angle_site_symmetry_1
_geom_angle_site_symmetry_3
_geom_angle
O6 Co1 O6 8_575 . 87.99(6)
O6 Co1 O2 8_575 8_575 92.51(4)
O6 Co1 O2 . 8_575 178.28(4)
O6 Co1 O2 8_575 . 178.28(4)
O6 Co1 O2 . . 92.51(4)
O2 Co1 O2 8_575 . 86.93(5)
O6 Co1 O9 8_575 . 91.06(4)
O6 Co1 O9 . . 91.06(4)
O2 Co1 O9 8_575 . 90.57(4)
O2 Co1 O9 . . 90.57(4)
O6 Co1 O8 8_575 . 92.17(4)
O6 Co1 O8 . . 92.17(4)
O2 Co1 O8 8_575 . 86.17(4)
O2 Co1 O8 . . 86.17(4)
O9 Co1 O8 . . 175.51(6)
O6 Co1 K1 8_575 2_565 54.76(3)
O6 Co1 K1 . 2_565 54.76(3)
O2 Co1 K1 8_575 2_565 126.78(3)
O2 Co1 K1 . 2_565 126.78(3)
O9 Co1 K1 . 2_565 54.80(4)
O8 Co1 K1 . 2_565 129.69(4)
O6 Co1 K2 8_575 2_564 127.87(3)
O6 Co1 K2 . 2_564 127.87(3)
O2 Co1 K2 8_575 2_564 50.67(3)
O2 Co1 K2 . 2_564 50.67(3)
O9 Co1 K2 . 2_564 119.95(4)
O8 Co1 K2 . 2_564 55.57(4)
K1 Co1 K2 2_565 2_564 174.749(13)
O6 Co1 K2 8_575 5_566 52.94(3)
O6 Co1 K2 . 5_566 52.94(3)
O2 Co1 K2 8_575 5_566 126.29(3)
O2 Co1 K2 . 5_566 126.29(3)
O9 Co1 K2 . 5_566 124.57(4)
O8 Co1 K2 . 5_566 59.92(4)
K1 Co1 K2 2_565 5_566 69.768(10)
K2 Co1 K2 2_564 5_566 115.483(12)
O3 K1 O3 3_455 6_556 92.53(5)
O3 K1 O1 3_455 . 153.20(4)
O3 K1 O1 6_556 . 81.45(4)
O3 K1 O1 3_455 8_565 81.45(4)
O3 K1 O1 6_556 8_565 153.20(4)
O1 K1 O1 . 8_565 92.20(5)
O3 K1 O6 3_455 7_655 84.37(3)
O3 K1 O6 6_556 7_655 127.56(3)
O1 K1 O6 . 7_655 119.94(3)
O1 K1 O6 8_565 7_655 78.08(3)
O3 K1 O6 3_455 2_564 127.56(3)
O3 K1 O6 6_556 2_564 84.37(3)
O1 K1 O6 . 2_564 78.08(3)
O1 K1 O6 8_565 2_564 119.94(3)
O6 K1 O6 7_655 2_564 58.64(4)
O3 K1 O9 3_455 2_564 69.37(3)
O3 K1 O9 6_556 2_564 69.37(3)
O1 K1 O9 . 2_564 130.58(3)
O1 K1 O9 8_565 2_564 130.58(3)
O6 K1 O9 7_655 2_564 60.61(3)
O6 K1 O9 2_564 2_564 60.61(3)
O3 K1 Co1 3_455 2_564 93.30(3)
O3 K1 Co1 6_556 2_564 93.30(3)
O1 K1 Co1 . 2_564 113.02(2)
O1 K1 Co1 8_565 2_564 113.02(2)
O6 K1 Co1 7_655 2_564 35.16(2)
O6 K1 Co1 2_564 2_564 35.16(2)
O9 K1 Co1 2_564 2_564 35.42(3)
O3 K1 P1 3_455 8_565 73.93(3)
O3 K1 P1 6_556 8_565 134.68(3)
O1 K1 P1 . 8_565 91.77(3)
O1 K1 P1 8_565 8_565 18.86(2)
O6 K1 P1 7_655 8_565 94.62(2)
O6 K1 P1 2_564 8_565 138.13(3)
O9 K1 P1 2_564 8_565 136.985(8)
Co1 K1 P1 2_564 8_565 129.729(9)
O3 K1 P1 3_455 . 134.68(3)
O3 K1 P1 6_556 . 73.93(3)
O1 K1 P1 . . 18.86(2)
O1 K1 P1 8_565 . 91.77(3)
O6 K1 P1 7_655 . 138.13(3)
O6 K1 P1 2_564 . 94.62(2)
O9 K1 P1 2_564 . 136.984(8)
Co1 K1 P1 2_564 . 129.729(9)
P1 K1 P1 8_565 . 85.389(14)
O3 K1 P2 3_455 7_655 65.68(2)
O3 K1 P2 6_556 7_655 134.29(3)
O1 K1 P2 . 7_655 135.00(3)
O1 K1 P2 8_565 7_655 66.42(2)
O6 K1 P2 7_655 7_655 21.40(2)
O6 K1 P2 2_564 7_655 79.71(2)
O9 K1 P2 2_564 7_655 65.442(17)
Co1 K1 P2 2_564 7_655 51.618(7)
P1 K1 P2 8_565 7_655 79.592(8)
P1 K1 P2 . 7_655 149.449(14)
O3 K1 P2 3_455 2_564 134.29(3)
O3 K1 P2 6_556 2_564 65.68(2)
O1 K1 P2 . 2_564 66.42(2)
O1 K1 P2 8_565 2_564 135.00(3)
O6 K1 P2 7_655 2_564 79.71(2)
O6 K1 P2 2_564 2_564 21.40(2)
O9 K1 P2 2_564 2_564 65.442(17)
Co1 K1 P2 2_564 2_564 51.618(7)
P1 K1 P2 8_565 2_564 149.448(14)
P1 K1 P2 . 2_564 79.591(8)
P2 K1 P2 7_655 2_564 100.388(14)
O5 K2 O5 . 8_565 79.97(4)
O5 K2 O2 . 2_565 107.79(3)
O5 K2 O2 8_565 2_565 164.32(3)
O5 K2 O2 . 7_656 164.32(3)
O5 K2 O2 8_565 7_656 107.79(3)
O2 K2 O2 2_565 7_656 61.52(4)
O5 K2 O8 . 2_565 105.34(3)
O5 K2 O8 8_565 2_565 105.34(3)
O2 K2 O8 2_565 2_565 59.81(3)
O2 K2 O8 7_656 2_565 59.81(3)
O5 K2 O6 . 4_546 111.84(3)
O5 K2 O6 8_565 4_546 75.85(3)
O2 K2 O6 2_565 4_546 112.23(3)
O2 K2 O6 7_656 4_546 83.55(3)
O8 K2 O6 2_565 4_546 142.28(3)
O5 K2 O6 . 5_566 75.85(3)
O5 K2 O6 8_565 5_566 111.84(3)
O2 K2 O6 2_565 5_566 83.55(3)
O2 K2 O6 7_656 5_566 112.23(3)
O8 K2 O6 2_565 5_566 142.28(3)
O6 K2 O6 4_546 5_566 57.33(4)
O5 K2 O8 . 5_566 130.55(3)
O5 K2 O8 8_565 5_566 130.55(3)
O2 K2 O8 2_565 5_566 54.56(3)
O2 K2 O8 7_656 5_566 54.56(3)
O8 K2 O8 2_565 5_566 101.752(13)
O6 K2 O8 4_546 5_566 57.80(3)
O6 K2 O8 5_566 5_566 57.80(3)
O5 K2 Co1 . 2_565 129.76(2)
O5 K2 Co1 8_565 2_565 129.76(2)
O2 K2 Co1 2_565 2_565 35.10(2)
O2 K2 Co1 7_656 2_565 35.10(2)
O8 K2 Co1 2_565 2_565 36.37(3)
O6 K2 Co1 4_546 2_565 114.31(2)
O6 K2 Co1 5_566 2_565 114.31(2)
O8 K2 Co1 5_566 2_565 65.38(3)
O5 K2 P1 . 2_565 87.43(2)
O5 K2 P1 8_565 2_565 163.47(3)
O2 K2 P1 2_565 2_565 20.62(2)
O2 K2 P1 7_656 2_565 82.11(2)
O8 K2 P1 2_565 2_565 67.630(17)
O6 K2 P1 4_546 2_565 119.18(2)
O6 K2 P1 5_566 2_565 74.83(2)
O8 K2 P1 5_566 2_565 65.953(16)
Co1 K2 P1 2_565 2_565 53.114(7)
O5 K2 P1 . 7_656 163.47(3)
O5 K2 P1 8_565 7_656 87.43(2)
O2 K2 P1 2_565 7_656 82.11(2)
O2 K2 P1 7_656 7_656 20.62(2)
O8 K2 P1 2_565 7_656 67.630(17)
O6 K2 P1 4_546 7_656 74.83(2)
O6 K2 P1 5_566 7_656 119.18(2)
O8 K2 P1 5_566 7_656 65.953(16)
Co1 K2 P1 2_565 7_656 53.114(7)
P1 K2 P1 2_565 7_656 102.680(14)
O5 K2 Co1 . 5_566 107.76(3)
O5 K2 Co1 8_565 5_566 107.76(3)
O2 K2 Co1 2_565 5_566 83.26(2)
O2 K2 Co1 7_656 5_566 83.26(2)
O8 K2 Co1 2_565 5_566 136.34(3)
O6 K2 Co1 4_546 5_566 33.443(19)
O6 K2 Co1 5_566 5_566 33.44(2)
O8 K2 Co1 5_566 5_566 34.59(3)
Co1 K2 Co1 2_565 5_566 99.967(11)
P1 K2 Co1 2_565 5_566 86.179(10)
P1 K2 Co1 7_656 5_566 86.179(10)
O1 P1 O2 . . 116.66(6)
O1 P1 O3 . . 110.22(6)
O2 P1 O3 . . 109.36(6)
O1 P1 O4 . . 104.83(6)
O2 P1 O4 . . 108.81(6)
O3 P1 O4 . . 106.41(6)
O2 P1 K1 . . 136.25(4)
O3 P1 K1 . . 112.76(4)
O4 P1 K1 . . 70.01(4)
O1 P1 K2 . 2_564 75.66(4)
O3 P1 K2 . 2_564 126.42(5)
O4 P1 K2 . 2_564 123.93(4)
K1 P1 K2 . 2_564 101.393(11)
O7 P2 O6 . . 116.56(6)
O7 P2 O5 . . 108.56(6)
O6 P2 O5 . . 112.39(6)
O7 P2 O4 . . 108.26(6)
O6 P2 O4 . . 107.82(5)
O5 P2 O4 . . 102.19(5)
O7 P2 K1 . 2_565 74.98(4)
O5 P2 K1 . 2_565 111.83(4)
O4 P2 K1 . 2_565 142.92(4)
O7 P2 K2 . . 73.98(5)
O6 P2 K2 . . 127.76(4)
O4 P2 K2 . . 116.91(4)
K1 P2 K2 2_565 . 99.695(11)
P1 O1 K1 . . 125.44(6)
P1 O2 Co1 . . 133.01(6)
P1 O2 K2 . 2_564 118.35(5)
Co1 O2 K2 . 2_564 94.23(4)
P1 O3 K1 . 6_656 153.81(6)
P1 O3 H3 . . 109(3)
K1 O3 H3 6_656 . 97(3)
P1 O4 P2 . . 128.85(6)
P2 O5 K2 . . 126.18(5)
P2 O5 H5 . . 116(2)
K2 O5 H5 . . 117(2)
P2 O6 Co1 . . 127.96(6)
P2 O6 K1 . 2_565 112.83(5)
Co1 O6 K1 . 2_565 90.08(4)
P2 O6 K2 . 5_566 130.13(6)
Co1 O6 K2 . 5_566 93.62(4)
K1 O6 K2 2_565 5_566 90.16(3)
Co1 O8 K2 . 2_564 88.06(5)
Co1 O8 K2 . 5_566 85.49(5)
K2 O8 K2 2_564 5_566 173.55(5)
Co1 O8 H8 . . 123(2)
K2 O8 H8 2_564 . 116(2)
K2 O8 H8 5_566 . 67(2)
Co1 O9 K1 . 2_565 89.78(5)
Co1 O9 H9 . . 118.5(18)
K1 O9 H9 2_565 . 117.2(18)

loop_
_geom_bond_atom_site_label_1
_geom_bond_atom_site_label_2
_geom_bond_site_symmetry_2
_geom_bond_distance
_geom_bond_publ_flag
Co1 O6 8_575 2.0883(10) ?
Co1 O6 . 2.0883(10) y
Co1 O2 8_575 2.0926(10) ?
Co1 O2 . 2.0926(10) y
Co1 O9 . 2.1018(14) y
Co1 O8 . 2.1537(15) y
Co1 K1 2_565 3.6266(5) ?
Co1 K2 2_564 3.6293(5) ?
Co1 K2 5_566 3.7818(6) ?
K1 O3 3_455 2.6975(11) y
K1 O3 6_556 2.6975(11) ?
K1 O1 . 2.6982(11) y
K1 O1 8_565 2.6982(11) ?
K1 O6 7_655 2.9621(10) y
K1 O6 2_564 2.9621(10) ?
K1 O9 2_564 2.9636(16) y
K1 Co1 2_564 3.6267(5) ?
K1 P1 8_565 3.7667(5) ?
K1 P1 . 3.7667(5) ?
K1 P2 7_655 3.8097(5) ?
K1 P2 2_564 3.8097(5) ?
K2 O5 . 2.7007(10) y
K2 O5 8_565 2.7008(10) ?
K2 O2 2_565 2.8149(10) y
K2 O2 7_656 2.8149(10) ?
K2 O8 2_565 2.9951(17) y
K2 O6 4_546 3.0239(12) y
K2 O6 5_566 3.0239(12) ?
K2 O8 5_566 3.2827(17) y
K2 Co1 2_565 3.6293(5) ?
K2 P1 2_565 3.7740(4) ?
K2 P1 7_656 3.7740(4) ?
K2 Co1 5_566 3.7819(6) ?
P1 O1 . 1.4942(10) ?
P1 O2 . 1.5103(10) ?
P1 O3 . 1.5553(11) ?
P1 O4 . 1.6038(11) ?
P1 K2 2_564 3.7740(4) ?
P2 O7 . 1.5021(10) ?
P2 O6 . 1.5079(11) ?
P2 O5 . 1.5479(11) ?
P2 O4 . 1.6149(10) ?
P2 K1 2_565 3.8097(5) ?
O2 K2 2_564 2.8149(10) ?
O3 K1 6_656 2.6975(11) ?
O3 H3 . 0.78(3) ?
O5 H5 . 0.76(3) ?
O6 K1 2_565 2.9621(10) ?
O6 K2 5_566 3.0239(12) ?
O8 K2 2_564 2.9951(17) ?
O8 K2 5_566 3.2826(17) ?
O8 H8 . 0.81(3) ?
O9 K1 2_565 2.9635(16) ?
O9 H9 . 0.85(3) ?

loop_
_geom_hbond_atom_site_label_D
_geom_hbond_atom_site_label_H
_geom_hbond_atom_site_label_A
_geom_hbond_site_symmetry_A
_geom_hbond_distance_DH
_geom_hbond_distance_HA
_geom_hbond_distance_DA
_geom_hbond_angle_DHA
O3 H3 O7 5_666 0.78(3) 1.76(3) 2.5272(15) 170(4)
O5 H5 O1 6_556 0.76(3) 1.74(3) 2.4996(15) 176(3)
O8 H8 O2 3_465 0.81(3) 2.07(3) 2.8255(17) 156(3)
O9 H9 O7 4_656 0.85(3) 1.92(3) 2.7669(14) 175(3)

loop_
_geom_torsion_atom_site_label_1
_geom_torsion_atom_site_label_2
_geom_torsion_atom_site_label_3
_geom_torsion_atom_site_label_4
_geom_torsion_site_symmetry_1
_geom_torsion_site_symmetry_4
_geom_torsion
O3 K1 P1 O1 3_455 . 171.35(8)
O3 K1 P1 O1 6_556 . -111.38(8)
O1 K1 P1 O1 8_565 . 91.64(9)
O6 K1 P1 O1 7_655 . 17.61(8)
O6 K1 P1 O1 2_564 . -28.60(8)
O9 K1 P1 O1 2_564 . -79.17(9)
Co1 K1 P1 O1 2_564 . -30.67(8)
P1 K1 P1 O1 8_565 . 109.39(8)
P2 K1 P1 O1 7_655 . 48.95(8)
P2 K1 P1 O1 2_564 . -43.89(8)
O3 K1 P1 O2 3_455 . -118.65(7)
O3 K1 P1 O2 6_556 . -41.37(6)
O1 K1 P1 O2 . . 70.01(9)
O1 K1 P1 O2 8_565 . 161.64(6)
O6 K1 P1 O2 7_655 . 87.62(7)
O6 K1 P1 O2 2_564 . 41.41(6)
O9 K1 P1 O2 2_564 . -9.17(8)
Co1 K1 P1 O2 2_564 . 39.34(6)
P1 K1 P1 O2 8_565 . 179.40(6)
P2 K1 P1 O2 7_655 . 118.95(6)
P2 K1 P1 O2 2_564 . 26.12(6)
O3 K1 P1 O3 3_455 . 77.99(4)
O3 K1 P1 O3 6_556 . 155.27(5)
O1 K1 P1 O3 . . -93.35(9)
O1 K1 P1 O3 8_565 . -1.71(5)
O6 K1 P1 O3 7_655 . -75.74(6)
O6 K1 P1 O3 2_564 . -121.95(5)
O9 K1 P1 O3 2_564 . -172.52(6)
Co1 K1 P1 O3 2_564 . -124.02(5)
P1 K1 P1 O3 8_565 . 16.04(5)
P2 K1 P1 O3 7_655 . -44.41(5)
P2 K1 P1 O3 2_564 . -137.24(5)
O3 K1 P1 O4 3_455 . -21.98(6)
O3 K1 P1 O4 6_556 . 55.29(5)
O1 K1 P1 O4 . . 166.67(9)
O1 K1 P1 O4 8_565 . -101.69(5)
O6 K1 P1 O4 7_655 . -175.72(5)
O6 K1 P1 O4 2_564 . 138.07(5)
O9 K1 P1 O4 2_564 . 87.50(6)
Co1 K1 P1 O4 2_564 . 136.00(4)
P1 K1 P1 O4 8_565 . -83.94(4)
P2 K1 P1 O4 7_655 . -144.38(5)
P2 K1 P1 O4 2_564 . 122.78(4)
O3 K1 P1 K2 3_455 2_564 -144.17(4)
O3 K1 P1 K2 6_556 2_564 -66.89(3)
O1 K1 P1 K2 . 2_564 44.49(8)
O1 K1 P1 K2 8_565 2_564 136.12(2)
O6 K1 P1 K2 7_655 2_564 62.10(3)
O6 K1 P1 K2 2_564 2_564 15.89(2)
O9 K1 P1 K2 2_564 2_564 -34.68(5)
Co1 K1 P1 K2 2_564 2_564 13.819(19)
P1 K1 P1 K2 8_565 2_564 153.882(10)
P2 K1 P1 K2 7_655 2_564 93.43(2)
P2 K1 P1 K2 2_564 2_564 0.599(12)
O5 K2 P2 O7 . . -174.27(8)
O5 K2 P2 O7 8_565 . -101.89(5)
O2 K2 P2 O7 2_565 . 62.67(5)
O2 K2 P2 O7 7_656 . 13.27(6)
O8 K2 P2 O7 2_565 . 3.84(5)
O6 K2 P2 O7 4_546 . -168.72(5)
O6 K2 P2 O7 5_566 . 146.23(5)
O8 K2 P2 O7 5_566 . 107.17(6)
Co1 K2 P2 O7 2_565 . 29.53(4)
P1 K2 P2 O7 2_565 . 71.77(4)
P1 K2 P2 O7 7_656 . -25.13(5)
Co1 K2 P2 O7 5_566 . 149.79(4)
O5 K2 P2 O6 . . 74.26(9)
O5 K2 P2 O6 8_565 . 146.64(6)
O2 K2 P2 O6 2_565 . -48.79(6)
O2 K2 P2 O6 7_656 . -98.19(7)
O8 K2 P2 O6 2_565 . -107.62(6)
O6 K2 P2 O6 4_546 . 79.81(6)
O6 K2 P2 O6 5_566 . 34.76(7)
O8 K2 P2 O6 5_566 . -4.30(7)
Co1 K2 P2 O6 2_565 . -81.94(5)
P1 K2 P2 O6 2_565 . -39.70(5)
P1 K2 P2 O6 7_656 . -136.59(5)
Co1 K2 P2 O6 5_566 . 38.32(6)
O5 K2 P2 O5 8_565 . 72.37(7)
O2 K2 P2 O5 2_565 . -123.06(7)
O2 K2 P2 O5 7_656 . -172.46(8)
O8 K2 P2 O5 2_565 . 178.11(7)
O6 K2 P2 O5 4_546 . 5.55(7)
O6 K2 P2 O5 5_566 . -39.50(7)
O8 K2 P2 O5 5_566 . -78.56(8)
Co1 K2 P2 O5 2_565 . -156.20(7)
P1 K2 P2 O5 2_565 . -113.97(7)
P1 K2 P2 O5 7_656 . 149.14(7)
Co1 K2 P2 O5 5_566 . -35.95(7)
O5 K2 P2 O4 . . -71.56(8)
O5 K2 P2 O4 8_565 . 0.81(5)
O2 K2 P2 O4 2_565 . 165.38(5)
O2 K2 P2 O4 7_656 . 115.98(6)
O8 K2 P2 O4 2_565 . 106.55(5)
O6 K2 P2 O4 4_546 . -66.02(6)
O6 K2 P2 O4 5_566 . -111.07(5)
O8 K2 P2 O4 5_566 . -150.13(6)
Co1 K2 P2 O4 2_565 . 132.23(5)
P1 K2 P2 O4 2_565 . 174.47(5)
P1 K2 P2 O4 7_656 . 77.58(5)
Co1 K2 P2 O4 5_566 . -107.51(5)
O5 K2 P2 K1 . 2_565 114.55(7)
O5 K2 P2 K1 8_565 2_565 -173.07(3)
O2 K2 P2 K1 2_565 2_565 -8.50(2)
O2 K2 P2 K1 7_656 2_565 -57.90(4)
O8 K2 P2 K1 2_565 2_565 -67.33(2)
O6 K2 P2 K1 4_546 2_565 120.10(3)
O6 K2 P2 K1 5_566 2_565 75.05(2)
O8 K2 P2 K1 5_566 2_565 35.99(4)
Co1 K2 P2 K1 2_565 2_565 -41.648(14)
P1 K2 P2 K1 2_565 2_565 0.588(12)
P1 K2 P2 K1 7_656 2_565 -96.30(2)
Co1 K2 P2 K1 5_566 2_565 78.609(14)
O2 P1 O1 K1 . . -133.36(7)
O3 P1 O1 K1 . . 101.18(8)
O4 P1 O1 K1 . . -12.95(9)
K2 P1 O1 K1 2_564 . -134.84(7)
O3 K1 O1 P1 3_455 . -13.73(13)
O3 K1 O1 P1 6_556 . 64.81(7)
O1 K1 O1 P1 8_565 . -89.02(8)
O6 K1 O1 P1 7_655 . -166.53(6)
O6 K1 O1 P1 2_564 . 150.82(8)
O9 K1 O1 P1 2_564 . 118.09(8)
Co1 K1 O1 P1 2_564 . 154.77(6)
P1 K1 O1 P1 8_565 . -70.16(7)
P2 K1 O1 P1 7_655 . -147.18(6)
P2 K1 O1 P1 2_564 . 131.93(8)
O1 P1 O2 Co1 . . 125.99(8)
O3 P1 O2 Co1 . . -108.12(9)
O4 P1 O2 Co1 . . 7.72(10)
K1 P1 O2 Co1 . . 88.13(8)
K2 P1 O2 Co1 2_564 . 128.17(11)
O1 P1 O2 K2 . 2_564 -2.19(8)
O3 P1 O2 K2 . 2_564 123.70(6)
O4 P1 O2 K2 . 2_564 -120.46(6)
K1 P1 O2 K2 . 2_564 -40.04(8)
O6 Co1 O2 P1 . . 3.25(9)
O2 Co1 O2 P1 8_575 . -175.12(5)
O9 Co1 O2 P1 . . 94.34(8)
O8 Co1 O2 P1 . . -88.75(8)
K1 Co1 O2 P1 2_565 . 49.76(9)
K2 Co1 O2 P1 2_564 . -136.07(10)
K2 Co1 O2 P1 5_566 . -41.01(9)
O6 Co1 O2 K2 . 2_564 139.33(4)
O2 Co1 O2 K2 8_575 2_564 -39.04(5)
O9 Co1 O2 K2 . 2_564 -129.59(4)
O8 Co1 O2 K2 . 2_564 47.32(4)
K1 Co1 O2 K2 2_565 2_564 -174.167(15)
K2 Co1 O2 K2 5_566 2_564 95.07(3)
O1 P1 O3 K1 . 6_656 -27.81(17)
O2 P1 O3 K1 . 6_656 -157.31(14)
O4 P1 O3 K1 . 6_656 85.32(15)
K1 P1 O3 K1 . 6_656 10.57(16)
K2 P1 O3 K1 2_564 6_656 -114.58(14)
O1 P1 O4 P2 . . -168.82(8)
O2 P1 O4 P2 . . -43.33(10)
O3 P1 O4 P2 . . 74.40(10)
K1 P1 O4 P2 . . -176.82(9)
K2 P1 O4 P2 2_564 . -86.33(9)
O7 P2 O4 P1 . . -67.36(10)
O6 P2 O4 P1 . . 59.55(10)
O5 P2 O4 P1 . . 178.16(8)
K1 P2 O4 P1 2_565 . 21.72(13)
K2 P2 O4 P1 . . -148.25(7)
O7 P2 O5 K2 . . 5.81(8)
O6 P2 O5 K2 . . -124.62(6)
O4 P2 O5 K2 . . 120.06(7)
K1 P2 O5 K2 2_565 . -74.98(6)
O5 K2 O5 P2 8_565 . -105.26(6)
O2 K2 O5 P2 2_565 . 60.69(7)
O2 K2 O5 P2 7_656 . 15.93(17)
O8 K2 O5 P2 2_565 . -1.95(7)
O6 K2 O5 P2 4_546 . -175.48(6)
O6 K2 O5 P2 5_566 . 139.01(7)
O8 K2 O5 P2 5_566 . 118.89(7)
Co1 K2 O5 P2 2_565 . 28.98(8)
P1 K2 O5 P2 2_565 . 64.01(7)
P1 K2 O5 P2 7_656 . -64.40(13)
Co1 K2 O5 P2 5_566 . 149.16(6)
O7 P2 O6 Co1 . . 82.29(8)
O5 P2 O6 Co1 . . -151.49(7)
O4 P2 O6 Co1 . . -39.63(9)
K1 P2 O6 Co1 2_565 . 109.30(9)
K2 P2 O6 Co1 . . 172.11(4)
O7 P2 O6 K1 . 2_565 -27.01(8)
O5 P2 O6 K1 . 2_565 99.22(6)
O4 P2 O6 K1 . 2_565 -148.93(5)
K2 P2 O6 K1 . 2_565 62.82(7)
O7 P2 O6 K2 . 5_566 -138.04(7)
O5 P2 O6 K2 . 5_566 -11.82(8)
O4 P2 O6 K2 . 5_566 100.04(7)
K1 P2 O6 K2 2_565 5_566 -111.03(8)
K2 P2 O6 K2 . 5_566 -48.22(8)
O6 Co1 O6 P2 8_575 . -166.55(5)
O2 Co1 O6 P2 . . 15.10(8)
O9 Co1 O6 P2 . . -75.52(8)
O8 Co1 O6 P2 . . 101.36(8)
K1 Co1 O6 P2 2_565 . -119.56(8)
K2 Co1 O6 P2 2_564 . 54.78(9)
K2 Co1 O6 P2 5_566 . 150.28(9)
O6 Co1 O6 K1 8_575 2_565 -46.99(5)
O2 Co1 O6 K1 . 2_565 134.65(3)
O9 Co1 O6 K1 . 2_565 44.03(4)
O8 Co1 O6 K1 . 2_565 -139.08(4)
K2 Co1 O6 K1 2_564 2_565 174.341(15)
K2 Co1 O6 K1 5_566 2_565 -90.17(3)
O6 Co1 O6 K2 8_575 5_566 43.18(4)
O2 Co1 O6 K2 . 5_566 -135.18(3)
O9 Co1 O6 K2 . 5_566 134.20(4)
O8 Co1 O6 K2 . 5_566 -48.92(4)
K1 Co1 O6 K2 2_565 5_566 90.17(3)
K2 Co1 O6 K2 2_564 5_566 -95.49(3)
O6 Co1 O8 K2 8_575 2_564 135.96(3)
O6 Co1 O8 K2 . 2_564 -135.96(3)
O2 Co1 O8 K2 8_575 2_564 43.59(3)
O2 Co1 O8 K2 . 2_564 -43.59(3)
K1 Co1 O8 K2 2_565 2_564 180.0
K2 Co1 O8 K2 5_566 2_564 180.0
O6 Co1 O8 K2 8_575 5_566 -44.04(3)
O6 Co1 O8 K2 . 5_566 44.04(3)
O2 Co1 O8 K2 8_575 5_566 -136.41(3)
O2 Co1 O8 K2 . 5_566 136.41(3)
K1 Co1 O8 K2 2_565 5_566 0.0
K2 Co1 O8 K2 2_564 5_566 180.0
O6 Co1 O9 K1 8_575 2_565 44.01(3)
O6 Co1 O9 K1 . 2_565 -44.01(3)
O2 Co1 O9 K1 8_575 2_565 136.53(3)
O2 Co1 O9 K1 . 2_565 -136.53(3)
K2 Co1 O9 K1 2_564 2_565 180.0
K2 Co1 O9 K1 5_566 2_565 0.0
